data_1556519
loop_
_publ_author_name
'Takahashi, K.'
'Sakurai, T.'
'Zhang, W.-M.'
'Okubo, S.'
'Ohta, H.'
'Yamamoto, T.'
'Einaga, Y.'
'Mori, H.'

_publ_section_title
;
 Spin-Singlet Transition in the Magnetic Hybrid Compound from a
 Spin-Crossover Fe(III) Cation and pi-Radical Anion
;
_journal_name_full Inorganics
_journal_page_first 54
_journal_paper_doi 10.3390/inorganics5030054
_journal_volume 5
_journal_year 2017
_chemical_formula_moiety 'C32 H22 Fe N4 O2, C8 N4 Ni S4'
_chemical_formula_sum 'C40 H22 Fe N8 Ni O2 S4'
_chemical_formula_weight 889.45
_space_group_crystal_system triclinic
_space_group_IT_number 2
_space_group_name_Hall '-P 1'
_space_group_name_H-M_alt 'P -1'
_atom_sites_solution_hydrogens geom
_atom_sites_solution_primary direct
_atom_sites_solution_secondary difmap
_cell_angle_alpha 66.134(8)
_cell_angle_beta 84.758(12)
_cell_angle_gamma 65.272(9)
_cell_formula_units_Z 2
_cell_length_a 11.5777(7)
_cell_length_b 13.6154(4)
_cell_length_c 13.9687(11)
_cell_measurement_reflns_used 6428
_cell_measurement_temperature 100
_cell_measurement_theta_max 27.48
_cell_measurement_theta_min 3.93
_cell_volume 1821.0(3)
_computing_cell_refinement CrystalClear
_computing_data_collection 'CrystalClear (Rigaku/MSC Inc., 2006)'
_computing_data_reduction CrystalClear
_computing_molecular_graphics 'CrystalStructure 4.2.4'
_computing_publication_material 'CrystalStructure 4.2.4 (Rigaku, 2016)'
_computing_structure_refinement 'SHELXL Version 2016/6 (Sheldrick, 2008)'
_computing_structure_solution 'SIR92 (Altomare, et al., 1994)'
_diffrn_ambient_temperature 100
_diffrn_detector_area_resol_mean 7.314
_diffrn_measured_fraction_theta_full 0.976
_diffrn_measured_fraction_theta_max 0.953
_diffrn_measurement_device_type 'Rigaku Mercury70'
_diffrn_measurement_method \w
_diffrn_radiation_type 'Mo K\a'
_diffrn_radiation_wavelength 0.71070
_diffrn_reflns_av_R_equivalents 0.0265
_diffrn_reflns_Laue_measured_fraction_full 0.976
_diffrn_reflns_Laue_measured_fraction_max 0.953
_diffrn_reflns_limit_h_max 15
_diffrn_reflns_limit_h_min -14
_diffrn_reflns_limit_k_max 17
_diffrn_reflns_limit_k_min -17
_diffrn_reflns_limit_l_max 18
_diffrn_reflns_limit_l_min -15
_diffrn_reflns_number 17468
_diffrn_reflns_point_group_measured_fraction_full 0.976
_diffrn_reflns_point_group_measured_fraction_max 0.953
_diffrn_reflns_theta_full 25.241
_diffrn_reflns_theta_max 27.497
_diffrn_reflns_theta_min 3.931
_diffrn_standards_interval_count .
_diffrn_standards_number 0
_exptl_absorpt_coefficient_mu 1.195
_exptl_absorpt_correction_T_max 0.942
_exptl_absorpt_correction_T_min 0.740
_exptl_absorpt_correction_type multi-scan
_exptl_absorpt_process_details 'REQAB (Rigaku, 1998)'
_exptl_crystal_colour black
_exptl_crystal_density_diffrn 1.622
_exptl_crystal_density_method 'not measured'
_exptl_crystal_description platelet
_exptl_crystal_F_000 904.00
_exptl_crystal_size_max 0.200
_exptl_crystal_size_mid 0.200
_exptl_crystal_size_min 0.050
_refine_diff_density_max 1.14
_refine_diff_density_min -0.93
_refine_ls_extinction_method none
_refine_ls_goodness_of_fit_ref 1.115
_refine_ls_hydrogen_treatment constr
_refine_ls_number_parameters 505
_refine_ls_number_reflns 7972
_refine_ls_number_restraints 0
_refine_ls_R_factor_all 0.0567
_refine_ls_R_factor_gt 0.0481
_refine_ls_shift/su_max 0.001
_refine_ls_structure_factor_coef Fsqd
_refine_ls_weighting_details 'w = 1/[\s^2^(Fo^2^)+(0.0734P)^2^+0.1967P] where P=(Fo^2^+2Fc^2^)/3'
_refine_ls_weighting_scheme calc
_refine_ls_wR_factor_gt 0.1185
_refine_ls_wR_factor_ref 0.1309
_reflns_Friedel_coverage 0.000
_reflns_Friedel_fraction_full .
_reflns_Friedel_fraction_max .
_reflns_number_gt 6636
_reflns_number_total 7972
_reflns_threshold_expression F^2^>2.0\s(F^2^)
_cod_data_source_file 100K.cif
_cod_data_source_block Feqsal_Nimnt_100K
_cod_database_code 1556519

loop_
_space_group_symop_id
_space_group_symop_operation_xyz
1 +X,+Y,+Z
2 -X,-Y,-Z

loop_
_atom_site_label
_atom_site_type_symbol
_atom_site_fract_x
_atom_site_fract_y
_atom_site_fract_z
_atom_site_U_iso_or_equiv
_atom_site_adp_type
_atom_site_occupancy
_atom_site_site_symmetry_order
_atom_site_calc_flag
_atom_site_refinement_flags_posn
_atom_site_refinement_flags_adp
_atom_site_refinement_flags_occupancy
_atom_site_disorder_assembly
_atom_site_disorder_group
Ni1 Ni 0.18361(3) 0.93468(3) -0.02753(2) 0.02036(11) Uani 1 1 d . . . . .
Fe1 Fe 0.40871(3) 0.42786(3) 0.32892(3) 0.02071(12) Uani 1 1 d . . . . .
S1 S 0.08817(6) 0.93269(6) -0.15137(5) 0.02423(15) Uani 1 1 d . . . . .
S2 S 0.12877(6) 0.80737(6) 0.09249(5) 0.02220(15) Uani 1 1 d . . . . .
S3 S 0.23088(6) 1.06782(6) -0.14661(5) 0.02409(15) Uani 1 1 d . . . . .
S4 S 0.27671(6) 0.93873(6) 0.09600(5) 0.02406(15) Uani 1 1 d . . . . .
O1 O 0.36675(17) 0.32742(16) 0.45785(14) 0.0264(4) Uani 1 1 d . . . . .
O2 O 0.58261(17) 0.31681(17) 0.34352(15) 0.0305(4) Uani 1 1 d . . . . .
N1 N 0.32207(19) 0.37048(18) 0.24937(16) 0.0213(4) Uani 1 1 d . . . . .
N2 N 0.40988(19) 0.53442(18) 0.16185(16) 0.0217(4) Uani 1 1 d . . . . .
N3 N 0.47828(19) 0.53324(18) 0.36372(16) 0.0209(4) Uani 1 1 d . . . . .
N4 N 0.2388(2) 0.56712(19) 0.33924(16) 0.0227(4) Uani 1 1 d . . . . .
N5 N -0.1220(2) 0.8060(2) -0.19175(19) 0.0334(5) Uani 1 1 d . . . . .
N6 N -0.0498(2) 0.6260(2) 0.12990(19) 0.0326(5) Uani 1 1 d . . . . .
N7 N 0.3809(2) 1.2691(2) -0.18885(19) 0.0373(6) Uani 1 1 d . . . . .
N8 N 0.4368(2) 1.1040(2) 0.14216(19) 0.0312(5) Uani 1 1 d . . . . .
C1 C 0.3566(2) 0.2279(2) 0.4812(2) 0.0231(5) Uani 1 1 d . . . . .
C2 C 0.3670(3) 0.1498(2) 0.5869(2) 0.0272(6) Uani 1 1 d . . . . .
H1 H 0.378171 0.171114 0.641138 0.033 Uiso 1 1 calc R U . . .
C3 C 0.3613(3) 0.0433(3) 0.6131(2) 0.0319(6) Uani 1 1 d . . . . .
H2 H 0.370981 -0.008758 0.685053 0.038 Uiso 1 1 calc R U . . .
C4 C 0.3414(3) 0.0101(2) 0.5353(2) 0.0321(6) Uani 1 1 d . . . . .
H3 H 0.338797 -0.064194 0.554102 0.039 Uiso 1 1 calc R U . . .
C5 C 0.3256(3) 0.0866(2) 0.4318(2) 0.0298(6) Uani 1 1 d . . . . .
H4 H 0.309534 0.065569 0.378933 0.036 Uiso 1 1 calc R U . . .
C6 C 0.3329(2) 0.1956(2) 0.4022(2) 0.0240(5) Uani 1 1 d . . . . .
C7 C 0.3146(2) 0.2687(2) 0.2927(2) 0.0235(5) Uani 1 1 d . . . . .
H5 H 0.295129 0.240796 0.246795 0.028 Uiso 1 1 calc R U . . .
C8 C 0.2930(2) 0.4361(2) 0.13881(19) 0.0219(5) Uani 1 1 d . . . . .
C9 C 0.2206(2) 0.4239(2) 0.0749(2) 0.0249(5) Uani 1 1 d . . . . .
H6 H 0.183758 0.368658 0.104572 0.030 Uiso 1 1 calc R U . . .
C10 C 0.2011(3) 0.4926(2) -0.0338(2) 0.0273(6) Uani 1 1 d . . . . .
H7 H 0.150342 0.483900 -0.076880 0.033 Uiso 1 1 calc R U . . .
C11 C 0.2541(2) 0.5722(2) -0.0789(2) 0.0262(6) Uani 1 1 d . . . . .
H8 H 0.241820 0.616321 -0.152854 0.031 Uiso 1 1 calc R U . . .
C12 C 0.3270(2) 0.5888(2) -0.0155(2) 0.0227(5) Uani 1 1 d . . . . .
C13 C 0.3437(2) 0.5217(2) 0.09430(19) 0.0205(5) Uani 1 1 d . . . . .
C14 C 0.3854(2) 0.6687(2) -0.0562(2) 0.0248(5) Uani 1 1 d . . . . .
H9 H 0.377275 0.714835 -0.129618 0.030 Uiso 1 1 calc R U . . .
C15 C 0.4539(2) 0.6785(2) 0.0120(2) 0.0243(5) Uani 1 1 d . . . . .
H10 H 0.495081 0.730421 -0.013880 0.029 Uiso 1 1 calc R U . . .
C16 C 0.4625(2) 0.6109(2) 0.1205(2) 0.0224(5) Uani 1 1 d . . . . .
H11 H 0.508319 0.620413 0.166688 0.027 Uiso 1 1 calc R U . . .
C17 C 0.6937(3) 0.3164(3) 0.3558(2) 0.0327(6) Uani 1 1 d . . . . .
C18 C 0.8064(3) 0.2205(3) 0.3550(2) 0.0388(7) Uani 1 1 d . . . . .
H12 H 0.800872 0.156744 0.346524 0.047 Uiso 1 1 calc R U . . .
C19 C 0.9236(3) 0.2187(3) 0.3664(2) 0.0466(8) Uani 1 1 d . . . . .
H13 H 0.998480 0.152885 0.366662 0.056 Uiso 1 1 calc R U . . .
C20 C 0.9353(3) 0.3114(4) 0.3776(3) 0.0510(9) Uani 1 1 d . . . . .
H14 H 1.017403 0.309318 0.384065 0.061 Uiso 1 1 calc R U . . .
C21 C 0.8282(3) 0.4052(3) 0.3793(2) 0.0418(8) Uani 1 1 d . . . . .
H15 H 0.836097 0.468396 0.386907 0.050 Uiso 1 1 calc R U . . .
C22 C 0.7043(2) 0.4093(3) 0.3697(2) 0.0295(6) Uani 1 1 d . . . . .
C23 C 0.5989(3) 0.5093(2) 0.3759(2) 0.0285(6) Uani 1 1 d . . . . .
H16 H 0.618413 0.563492 0.390217 0.034 Uiso 1 1 calc R U . . .
C24 C 0.3834(2) 0.6395(2) 0.36648(19) 0.0242(5) Uani 1 1 d . . . . .
C25 C 0.4027(3) 0.7263(2) 0.3796(2) 0.0293(6) Uani 1 1 d . . . . .
H17 H 0.487179 0.718957 0.386292 0.035 Uiso 1 1 calc R U . . .
C26 C 0.2983(3) 0.8260(2) 0.3832(2) 0.0349(7) Uani 1 1 d . . . . .
H18 H 0.313694 0.885364 0.391780 0.042 Uiso 1 1 calc R U . . .
C27 C 0.1760(3) 0.8397(2) 0.3747(2) 0.0339(7) Uani 1 1 d . . . . .
H19 H 0.107275 0.907696 0.377817 0.041 Uiso 1 1 calc R U . . .
C28 C 0.1507(3) 0.7525(2) 0.3610(2) 0.0299(6) Uani 1 1 d . . . . .
C29 C 0.2546(2) 0.6539(2) 0.35483(19) 0.0237(5) Uani 1 1 d . . . . .
C30 C 0.0277(3) 0.7572(3) 0.3546(2) 0.0336(6) Uani 1 1 d . . . . .
H20 H -0.044977 0.822004 0.358886 0.040 Uiso 1 1 calc R U . . .
C31 C 0.0132(3) 0.6684(3) 0.3421(2) 0.0344(6) Uani 1 1 d . . . . .
H21 H -0.069423 0.670318 0.339015 0.041 Uiso 1 1 calc R U . . .
C32 C 0.1208(2) 0.5746(2) 0.3340(2) 0.0281(6) Uani 1 1 d . . . . .
H22 H 0.109415 0.513956 0.324416 0.034 Uiso 1 1 calc R U . . .
C33 C -0.0580(2) 0.8184(2) -0.1437(2) 0.0266(6) Uani 1 1 d . . . . .
C34 C -0.0109(2) 0.6948(2) 0.0811(2) 0.0257(5) Uani 1 1 d . . . . .
C35 C 0.0205(2) 0.8361(2) -0.0841(2) 0.0248(5) Uani 1 1 d . . . . .
C36 C 0.0401(2) 0.7795(2) 0.0225(2) 0.0247(5) Uani 1 1 d . . . . .
C37 C 0.3091(2) 1.1047(2) -0.0766(2) 0.0234(5) Uani 1 1 d . . . . .
C38 C 0.3290(2) 1.0482(2) 0.0301(2) 0.0242(5) Uani 1 1 d . . . . .
C39 C 0.3501(2) 1.1965(2) -0.1370(2) 0.0267(6) Uani 1 1 d . . . . .
C40 C 0.3900(2) 1.0788(2) 0.0925(2) 0.0256(5) Uani 1 1 d . . . . .

loop_
_atom_site_aniso_label
_atom_site_aniso_U_11
_atom_site_aniso_U_22
_atom_site_aniso_U_33
_atom_site_aniso_U_23
_atom_site_aniso_U_13
_atom_site_aniso_U_12
Ni1 0.01948(19) 0.0231(2) 0.01990(19) -0.01027(15) 0.00208(13) -0.00877(15)
Fe1 0.0246(2) 0.0219(2) 0.0188(2) -0.00891(15) 0.00174(15) -0.01184(17)
S1 0.0239(3) 0.0294(4) 0.0216(3) -0.0108(3) 0.0012(2) -0.0125(3)
S2 0.0224(3) 0.0245(3) 0.0210(3) -0.0100(3) 0.0023(2) -0.0102(3)
S3 0.0245(3) 0.0311(4) 0.0196(3) -0.0096(3) 0.0024(2) -0.0150(3)
S4 0.0266(3) 0.0268(3) 0.0203(3) -0.0095(3) 0.0006(2) -0.0122(3)
O1 0.0371(10) 0.0278(10) 0.0184(9) -0.0095(7) 0.0025(7) -0.0171(8)
O2 0.0287(10) 0.0268(10) 0.0293(10) -0.0102(8) -0.0007(8) -0.0060(8)
N1 0.0237(10) 0.0237(11) 0.0205(10) -0.0109(9) 0.0027(8) -0.0117(9)
N2 0.0232(10) 0.0208(11) 0.0223(11) -0.0100(9) 0.0037(8) -0.0093(9)
N3 0.0231(10) 0.0249(11) 0.0181(10) -0.0090(8) 0.0003(8) -0.0125(9)
N4 0.0256(11) 0.0246(11) 0.0203(10) -0.0089(9) 0.0024(8) -0.0130(9)
N5 0.0342(13) 0.0452(15) 0.0294(13) -0.0182(11) 0.0050(10) -0.0219(11)
N6 0.0327(13) 0.0358(14) 0.0343(13) -0.0165(11) 0.0035(10) -0.0168(11)
N7 0.0426(15) 0.0481(16) 0.0324(14) -0.0129(12) 0.0036(11) -0.0322(13)
N8 0.0292(12) 0.0404(14) 0.0303(13) -0.0178(11) 0.0033(10) -0.0171(11)
C1 0.0261(13) 0.0224(13) 0.0250(13) -0.0098(10) 0.0032(10) -0.0139(11)
C2 0.0385(15) 0.0269(14) 0.0216(13) -0.0109(11) 0.0068(11) -0.0184(12)
C3 0.0418(16) 0.0344(15) 0.0227(13) -0.0092(12) 0.0071(12) -0.0219(13)
C4 0.0442(16) 0.0267(14) 0.0315(15) -0.0110(12) 0.0053(12) -0.0212(13)
C5 0.0412(16) 0.0272(14) 0.0288(14) -0.0134(11) 0.0030(12) -0.0191(13)
C6 0.0290(13) 0.0232(13) 0.0224(12) -0.0099(10) 0.0024(10) -0.0126(11)
C7 0.0262(13) 0.0256(13) 0.0236(13) -0.0128(11) 0.0028(10) -0.0127(11)
C8 0.0224(12) 0.0218(13) 0.0201(12) -0.0101(10) 0.0063(10) -0.0074(10)
C9 0.0274(13) 0.0253(13) 0.0242(13) -0.0113(11) 0.0005(10) -0.0115(11)
C10 0.0278(13) 0.0289(14) 0.0237(13) -0.0116(11) -0.0028(10) -0.0086(12)
C11 0.0281(13) 0.0278(14) 0.0188(12) -0.0102(11) 0.0006(10) -0.0071(11)
C12 0.0197(12) 0.0218(13) 0.0223(13) -0.0109(10) 0.0061(10) -0.0037(10)
C13 0.0215(12) 0.0202(12) 0.0210(12) -0.0118(10) 0.0040(9) -0.0071(10)
C14 0.0263(13) 0.0216(13) 0.0223(13) -0.0086(10) 0.0066(10) -0.0074(11)
C15 0.0228(12) 0.0207(13) 0.0275(13) -0.0099(11) 0.0080(10) -0.0085(11)
C16 0.0213(12) 0.0220(13) 0.0263(13) -0.0117(10) 0.0038(10) -0.0098(10)
C17 0.0326(15) 0.0362(17) 0.0201(13) -0.0050(12) 0.0022(11) -0.0124(13)
C18 0.0346(16) 0.0378(17) 0.0216(14) -0.0050(12) 0.0062(11) -0.0025(13)
C19 0.0373(17) 0.051(2) 0.0283(16) -0.0070(14) 0.0101(13) -0.0084(16)
C20 0.0250(15) 0.074(3) 0.0351(18) -0.0086(17) 0.0072(13) -0.0177(17)
C21 0.0334(16) 0.057(2) 0.0315(16) -0.0087(14) 0.0044(12) -0.0248(16)
C22 0.0245(13) 0.0383(16) 0.0193(13) -0.0063(11) 0.0034(10) -0.0129(12)
C23 0.0366(15) 0.0350(15) 0.0188(12) -0.0065(11) 0.0019(11) -0.0236(13)
C24 0.0338(14) 0.0248(13) 0.0153(11) -0.0053(10) 0.0014(10) -0.0158(11)
C25 0.0391(15) 0.0289(14) 0.0252(13) -0.0100(11) 0.0007(11) -0.0194(13)
C26 0.0577(19) 0.0241(14) 0.0234(14) -0.0075(11) -0.0031(13) -0.0182(14)
C27 0.0526(18) 0.0218(14) 0.0219(13) -0.0102(11) 0.0007(12) -0.0091(13)
C28 0.0385(15) 0.0288(14) 0.0162(12) -0.0081(11) -0.0006(11) -0.0091(12)
C29 0.0332(14) 0.0206(13) 0.0180(12) -0.0081(10) 0.0030(10) -0.0119(11)
C30 0.0304(14) 0.0355(16) 0.0246(14) -0.0125(12) 0.0003(11) -0.0037(12)
C31 0.0263(14) 0.0453(18) 0.0296(15) -0.0165(13) 0.0031(11) -0.0121(13)
C32 0.0266(13) 0.0317(15) 0.0276(14) -0.0113(11) 0.0020(11) -0.0143(12)
C33 0.0244(13) 0.0306(15) 0.0246(13) -0.0122(11) 0.0047(11) -0.0110(12)
C34 0.0216(12) 0.0315(15) 0.0281(14) -0.0174(12) 0.0022(10) -0.0096(11)
C35 0.0196(12) 0.0310(14) 0.0293(14) -0.0175(11) 0.0041(10) -0.0108(11)
C36 0.0191(12) 0.0233(13) 0.0352(15) -0.0164(11) 0.0042(10) -0.0081(11)
C37 0.0181(12) 0.0284(14) 0.0270(13) -0.0136(11) 0.0031(10) -0.0105(11)
C38 0.0208(12) 0.0265(14) 0.0268(14) -0.0130(11) 0.0018(10) -0.0089(11)
C39 0.0253(13) 0.0333(15) 0.0236(13) -0.0112(11) 0.0010(10) -0.0142(12)
C40 0.0236(12) 0.0282(14) 0.0239(13) -0.0119(11) 0.0062(10) -0.0095(11)

loop_
_atom_type_symbol
_atom_type_description
_atom_type_scat_dispersion_real
_atom_type_scat_dispersion_imag
_atom_type_scat_source
C C 0.0033 0.0016
;
International Tables for Crystallography
(Vol. C, Tables 4.2.6.8 and 6.1.1.4)
;
H H 0.0000 0.0000
;
International Tables for Crystallography
(Vol. C, Table 6.1.1.4)
;
N N 0.0061 0.0033
;
International Tables for Crystallography
(Vol. C, Tables 4.2.6.8 and 6.1.1.4)
;
O O 0.0106 0.0060
;
International Tables for Crystallography
(Vol. C, Tables 4.2.6.8 and 6.1.1.4)
;
S S 0.1246 0.1234
;
International Tables for Crystallography
(Vol. C, Tables 4.2.6.8 and 6.1.1.4)
;
Ni Ni 0.3393 1.1124
;
International Tables for Crystallography
(Vol. C, Tables 4.2.6.8 and 6.1.1.4)
;
Fe Fe 0.3463 0.8444
;
International Tables for Crystallography
(Vol. C, Tables 4.2.6.8 and 6.1.1.4)
;

loop_
_geom_angle_atom_site_label_1
_geom_angle_atom_site_label_2
_geom_angle_atom_site_label_3
_geom_angle
_geom_angle_site_symmetry_1
_geom_angle_site_symmetry_3
S3 Ni1 S2 177.47(3) . .
S3 Ni1 S4 92.49(3) . .
S2 Ni1 S4 87.40(3) . .
S3 Ni1 S1 87.38(3) . .
S2 Ni1 S1 92.70(3) . .
S4 Ni1 S1 179.24(3) . .
O2 Fe1 O1 94.34(8) . .
O2 Fe1 N1 99.98(8) . .
O1 Fe1 N1 86.95(8) . .
O2 Fe1 N4 163.14(8) . .
O1 Fe1 N4 85.35(8) . .
N1 Fe1 N4 96.84(8) . .
O2 Fe1 N3 87.53(8) . .
O1 Fe1 N3 108.97(8) . .
N1 Fe1 N3 161.97(8) . .
N4 Fe1 N3 76.70(8) . .
O2 Fe1 N2 94.24(8) . .
O1 Fe1 N2 161.83(8) . .
N1 Fe1 N2 75.81(8) . .
N4 Fe1 N2 91.00(8) . .
N3 Fe1 N2 87.37(8) . .
C35 S1 Ni1 102.98(9) . .
C36 S2 Ni1 103.22(10) . .
C37 S3 Ni1 103.68(9) . .
C38 S4 Ni1 103.39(9) . .
C1 O1 Fe1 130.11(16) . .
C17 O2 Fe1 134.73(18) . .
C7 N1 C8 119.1(2) . .
C7 N1 Fe1 122.91(17) . .
C8 N1 Fe1 116.95(16) . .
C16 N2 C13 117.7(2) . .
C16 N2 Fe1 127.81(17) . .
C13 N2 Fe1 114.44(16) . .
C23 N3 C24 119.9(2) . .
C23 N3 Fe1 124.53(18) . .
C24 N3 Fe1 115.44(15) . .
C32 N4 C29 118.3(2) . .
C32 N4 Fe1 125.50(18) . .
C29 N4 Fe1 116.16(17) . .
O1 C1 C2 120.2(2) . .
O1 C1 C6 122.1(2) . .
C2 C1 C6 117.7(2) . .
C3 C2 C1 121.2(2) . .
C3 C2 H1 119.4 . .
C1 C2 H1 119.4 . .
C2 C3 C4 121.1(3) . .
C2 C3 H2 119.5 . .
C4 C3 H2 119.5 . .
C5 C4 C3 119.0(2) . .
C5 C4 H3 120.5 . .
C3 C4 H3 120.5 . .
C4 C5 C6 121.3(2) . .
C4 C5 H4 119.3 . .
C6 C5 H4 119.3 . .
C5 C6 C7 116.9(2) . .
C5 C6 C1 119.6(2) . .
C7 C6 C1 123.5(2) . .
N1 C7 C6 126.2(2) . .
N1 C7 H5 116.9 . .
C6 C7 H5 116.9 . .
C9 C8 C13 119.4(2) . .
C9 C8 N1 125.9(2) . .
C13 C8 N1 114.7(2) . .
C8 C9 C10 120.3(2) . .
C8 C9 H6 119.9 . .
C10 C9 H6 119.9 . .
C11 C10 C9 121.1(2) . .
C11 C10 H7 119.5 . .
C9 C10 H7 119.5 . .
C10 C11 C12 120.3(2) . .
C10 C11 H8 119.9 . .
C12 C11 H8 119.9 . .
C13 C12 C11 118.6(2) . .
C13 C12 C14 117.8(2) . .
C11 C12 C14 123.6(2) . .
N2 C13 C12 122.5(2) . .
N2 C13 C8 117.2(2) . .
C12 C13 C8 120.3(2) . .
C15 C14 C12 119.1(2) . .
C15 C14 H9 120.5 . .
C12 C14 H9 120.5 . .
C14 C15 C16 119.4(2) . .
C14 C15 H10 120.3 . .
C16 C15 H10 120.3 . .
N2 C16 C15 123.5(2) . .
N2 C16 H11 118.3 . .
C15 C16 H11 118.3 . .
O2 C17 C22 121.9(3) . .
O2 C17 C18 119.3(3) . .
C22 C17 C18 118.7(3) . .
C19 C18 C17 120.4(3) . .
C19 C18 H12 119.8 . .
C17 C18 H12 119.8 . .
C18 C19 C20 121.4(3) . .
C18 C19 H13 119.3 . .
C20 C19 H13 119.3 . .
C21 C20 C19 119.6(3) . .
C21 C20 H14 120.2 . .
C19 C20 H14 120.2 . .
C20 C21 C22 120.7(3) . .
C20 C21 H15 119.7 . .
C22 C21 H15 119.7 . .
C17 C22 C23 124.7(2) . .
C17 C22 C21 119.1(3) . .
C23 C22 C21 116.2(3) . .
N3 C23 C22 126.1(2) . .
N3 C23 H16 117.0 . .
C22 C23 H16 117.0 . .
C25 C24 N3 127.0(2) . .
C25 C24 C29 118.5(2) . .
N3 C24 C29 114.5(2) . .
C24 C25 C26 120.4(3) . .
C24 C25 H17 119.8 . .
C26 C25 H17 119.8 . .
C27 C26 C25 121.7(3) . .
C27 C26 H18 119.1 . .
C25 C26 H18 119.1 . .
C26 C27 C28 120.1(3) . .
C26 C27 H19 120.0 . .
C28 C27 H19 120.0 . .
C29 C28 C30 117.4(3) . .
C29 C28 C27 118.5(3) . .
C30 C28 C27 124.2(3) . .
N4 C29 C28 122.4(2) . .
N4 C29 C24 116.9(2) . .
C28 C29 C24 120.7(2) . .
C31 C30 C28 119.9(3) . .
C31 C30 H20 120.1 . .
C28 C30 H20 120.1 . .
C30 C31 C32 119.5(3) . .
C30 C31 H21 120.3 . .
C32 C31 H21 120.3 . .
N4 C32 C31 122.6(3) . .
N4 C32 H22 118.7 . .
C31 C32 H22 118.7 . .
N5 C33 C35 179.0(3) . .
N6 C34 C36 178.5(3) . .
C36 C35 C33 121.3(2) . .
C36 C35 S1 120.7(2) . .
C33 C35 S1 118.0(2) . .
C35 C36 C34 122.2(2) . .
C35 C36 S2 120.4(2) . .
C34 C36 S2 117.4(2) . .
C38 C37 C39 123.4(2) . .
C38 C37 S3 120.2(2) . .
C39 C37 S3 116.4(2) . .
C37 C38 C40 122.3(2) . .
C37 C38 S4 120.2(2) . .
C40 C38 S4 117.5(2) . .
N7 C39 C37 177.0(3) . .
N8 C40 C38 179.1(3) . .

loop_
_geom_bond_atom_site_label_1
_geom_bond_atom_site_label_2
_geom_bond_distance
_geom_bond_site_symmetry_2
Ni1 S3 2.1391(7) .
Ni1 S2 2.1432(7) .
Ni1 S4 2.1469(7) .
Ni1 S1 2.1509(7) .
Fe1 O2 1.9131(18) .
Fe1 O1 1.9371(18) .
Fe1 N1 2.101(2) .
Fe1 N4 2.129(2) .
Fe1 N3 2.132(2) .
Fe1 N2 2.196(2) .
S1 C35 1.718(3) .
S2 C36 1.721(3) .
S3 C37 1.723(2) .
S4 C38 1.726(3) .
O1 C1 1.314(3) .
O2 C17 1.311(3) .
N1 C7 1.306(3) .
N1 C8 1.423(3) .
N2 C16 1.330(3) .
N2 C13 1.372(3) .
N3 C23 1.305(3) .
N3 C24 1.417(3) .
N4 C32 1.333(3) .
N4 C29 1.369(3) .
N5 C33 1.147(3) .
N6 C34 1.150(4) .
N7 C39 1.140(4) .
N8 C40 1.144(3) .
C1 C2 1.407(4) .
C1 C6 1.426(3) .
C2 C3 1.374(4) .
C2 H1 0.9500 .
C3 C4 1.402(4) .
C3 H2 0.9500 .
C4 C5 1.371(4) .
C4 H3 0.9500 .
C5 C6 1.408(4) .
C5 H4 0.9500 .
C6 C7 1.423(4) .
C7 H5 0.9500 .
C8 C9 1.378(4) .
C8 C13 1.418(3) .
C9 C10 1.403(4) .
C9 H6 0.9500 .
C10 C11 1.371(4) .
C10 H7 0.9500 .
C11 C12 1.416(4) .
C11 H8 0.9500 .
C12 C13 1.414(4) .
C12 C14 1.417(4) .
C14 C15 1.372(4) .
C14 H9 0.9500 .
C15 C16 1.405(4) .
C15 H10 0.9500 .
C16 H11 0.9500 .
C17 C22 1.408(4) .
C17 C18 1.411(4) .
C18 C19 1.370(5) .
C18 H12 0.9500 .
C19 C20 1.394(5) .
C19 H13 0.9500 .
C20 C21 1.365(5) .
C20 H14 0.9500 .
C21 C22 1.429(4) .
C21 H15 0.9500 .
C22 C23 1.427(4) .
C23 H16 0.9500 .
C24 C25 1.373(4) .
C24 C29 1.436(4) .
C25 C26 1.406(4) .
C25 H17 0.9500 .
C26 C27 1.359(4) .
C26 H18 0.9500 .
C27 C28 1.419(4) .
C27 H19 0.9500 .
C28 C29 1.407(4) .
C28 C30 1.408(4) .
C30 C31 1.367(4) .
C30 H20 0.9500 .
C31 C32 1.399(4) .
C31 H21 0.9500 .
C32 H22 0.9500 .
C33 C35 1.437(4) .
C34 C36 1.438(4) .
C35 C36 1.360(4) .
C37 C38 1.361(4) .
C37 C39 1.439(4) .
C38 C40 1.443(4) .

loop_
_geom_torsion_atom_site_label_1
_geom_torsion_atom_site_label_2
_geom_torsion_atom_site_label_3
_geom_torsion_atom_site_label_4
_geom_torsion
_geom_torsion_site_symmetry_1
_geom_torsion_site_symmetry_2
_geom_torsion_site_symmetry_3
_geom_torsion_site_symmetry_4
Fe1 O1 C1 C2 158.86(19) . . . .
Fe1 O1 C1 C6 -22.1(4) . . . .
O1 C1 C2 C3 -177.6(3) . . . .
C6 C1 C2 C3 3.3(4) . . . .
C1 C2 C3 C4 -1.8(4) . . . .
C2 C3 C4 C5 -0.9(4) . . . .
C3 C4 C5 C6 1.9(4) . . . .
C4 C5 C6 C7 -179.7(3) . . . .
C4 C5 C6 C1 -0.2(4) . . . .
O1 C1 C6 C5 178.6(2) . . . .
C2 C1 C6 C5 -2.4(4) . . . .
O1 C1 C6 C7 -1.9(4) . . . .
C2 C1 C6 C7 177.1(2) . . . .
C8 N1 C7 C6 -176.0(2) . . . .
Fe1 N1 C7 C6 16.3(4) . . . .
C5 C6 C7 N1 -177.4(3) . . . .
C1 C6 C7 N1 3.1(4) . . . .
C7 N1 C8 C9 21.3(4) . . . .
Fe1 N1 C8 C9 -170.2(2) . . . .
C7 N1 C8 C13 -159.6(2) . . . .
Fe1 N1 C8 C13 8.9(3) . . . .
C13 C8 C9 C10 2.3(4) . . . .
N1 C8 C9 C10 -178.7(2) . . . .
C8 C9 C10 C11 0.6(4) . . . .
C9 C10 C11 C12 -1.8(4) . . . .
C10 C11 C12 C13 0.1(4) . . . .
C10 C11 C12 C14 179.6(2) . . . .
C16 N2 C13 C12 -1.9(3) . . . .
Fe1 N2 C13 C12 175.87(18) . . . .
C16 N2 C13 C8 177.2(2) . . . .
Fe1 N2 C13 C8 -5.1(3) . . . .
C11 C12 C13 N2 -178.2(2) . . . .
C14 C12 C13 N2 2.3(4) . . . .
C11 C12 C13 C8 2.8(3) . . . .
C14 C12 C13 C8 -176.8(2) . . . .
C9 C8 C13 N2 177.0(2) . . . .
N1 C8 C13 N2 -2.2(3) . . . .
C9 C8 C13 C12 -4.0(4) . . . .
N1 C8 C13 C12 176.9(2) . . . .
C13 C12 C14 C15 -0.7(4) . . . .
C11 C12 C14 C15 179.8(2) . . . .
C12 C14 C15 C16 -1.2(4) . . . .
C13 N2 C16 C15 -0.2(4) . . . .
Fe1 N2 C16 C15 -177.53(17) . . . .
C14 C15 C16 N2 1.7(4) . . . .
Fe1 O2 C17 C22 5.3(4) . . . .
Fe1 O2 C17 C18 -174.60(19) . . . .
O2 C17 C18 C19 179.2(3) . . . .
C22 C17 C18 C19 -0.7(4) . . . .
C17 C18 C19 C20 -0.9(5) . . . .
C18 C19 C20 C21 1.2(5) . . . .
C19 C20 C21 C22 0.0(5) . . . .
O2 C17 C22 C23 2.5(4) . . . .
C18 C17 C22 C23 -177.6(2) . . . .
O2 C17 C22 C21 -178.0(2) . . . .
C18 C17 C22 C21 1.9(4) . . . .
C20 C21 C22 C17 -1.6(4) . . . .
C20 C21 C22 C23 178.0(3) . . . .
C24 N3 C23 C22 -176.6(2) . . . .
Fe1 N3 C23 C22 -0.9(4) . . . .
C17 C22 C23 N3 -4.2(4) . . . .
C21 C22 C23 N3 176.3(3) . . . .
C23 N3 C24 C25 1.0(4) . . . .
Fe1 N3 C24 C25 -175.1(2) . . . .
C23 N3 C24 C29 -178.5(2) . . . .
Fe1 N3 C24 C29 5.4(3) . . . .
N3 C24 C25 C26 -178.5(2) . . . .
C29 C24 C25 C26 1.0(4) . . . .
C24 C25 C26 C27 0.5(4) . . . .
C25 C26 C27 C28 -0.4(4) . . . .
C26 C27 C28 C29 -1.1(4) . . . .
C26 C27 C28 C30 178.0(3) . . . .
C32 N4 C29 C28 -2.7(4) . . . .
Fe1 N4 C29 C28 178.68(19) . . . .
C32 N4 C29 C24 176.3(2) . . . .
Fe1 N4 C29 C24 -2.3(3) . . . .
C30 C28 C29 N4 2.4(4) . . . .
C27 C28 C29 N4 -178.4(2) . . . .
C30 C28 C29 C24 -176.6(2) . . . .
C27 C28 C29 C24 2.6(4) . . . .
C25 C24 C29 N4 178.4(2) . . . .
N3 C24 C29 N4 -2.1(3) . . . .
C25 C24 C29 C28 -2.6(4) . . . .
N3 C24 C29 C28 177.0(2) . . . .
C29 C28 C30 C31 -0.4(4) . . . .
C27 C28 C30 C31 -179.6(3) . . . .
C28 C30 C31 C32 -1.1(4) . . . .
C29 N4 C32 C31 1.1(4) . . . .
Fe1 N4 C32 C31 179.5(2) . . . .
C30 C31 C32 N4 0.9(4) . . . .
Ni1 S1 C35 C36 -2.7(2) . . . .
Ni1 S1 C35 C33 176.68(18) . . . .
C33 C35 C36 C34 3.1(4) . . . .
S1 C35 C36 C34 -177.59(19) . . . .
C33 C35 C36 S2 -177.09(19) . . . .
S1 C35 C36 S2 2.2(3) . . . .
Ni1 S2 C36 C35 -0.5(2) . . . .
Ni1 S2 C36 C34 179.34(17) . . . .
Ni1 S3 C37 C38 1.5(2) . . . .
Ni1 S3 C37 C39 -178.38(18) . . . .
C39 C37 C38 C40 2.1(4) . . . .
S3 C37 C38 C40 -177.75(18) . . . .
C39 C37 C38 S4 -179.82(19) . . . .
S3 C37 C38 S4 0.3(3) . . . .
Ni1 S4 C38 C37 -1.9(2) . . . .
Ni1 S4 C38 C40 176.21(17) . . . .
